data_7017830
loop_
_publ_author_name
'Janas, Zofia'
'Nerkowski, Tomasz'
'Kober, Ewa'
'Jerzykiewicz, Lucjan B.'
'Lis, Tadeusz'

_publ_section_title
;
 Lithium complexes supported by tripodal diaminebis(aryloxido) ligands:
 synthesis and structure.
;
_journal_issue 2
_journal_name_full 'Dalton transactions (Cambridge, England : 2003)'
_journal_page_first 442
_journal_page_last 447
_journal_paper_doi 10.1039/c1dt11498k
_journal_volume 41
_journal_year 2012
_chemical_formula_moiety 'C56 H84 Cl2 Li6 N4 O8, C4 H8 O '
_chemical_formula_sum 'C60 H92 Cl2 Li6 N4 O9'
_chemical_formula_weight 1125.92
_chemical_name_systematic
;
?
;
_space_group_IT_number 15
_symmetry_cell_setting monoclinic
_symmetry_space_group_name_Hall '-C 2yc'
_symmetry_space_group_name_H-M 'C 1 2/c 1'
_atom_sites_solution_hydrogens geom
_atom_sites_solution_primary direct
_atom_sites_solution_secondary difmap
_audit_creation_method SHELXL-97
_cell_angle_alpha 90.00
_cell_angle_beta 109.91(5)
_cell_angle_gamma 90.00
_cell_formula_units_Z 4
_cell_length_a 23.417(8)
_cell_length_b 12.217(4)
_cell_length_c 23.689(8)
_cell_measurement_reflns_used 14556
_cell_measurement_temperature 110(2)
_cell_measurement_theta_max 30
_cell_measurement_theta_min 2
_cell_volume 6372(4)
_computing_cell_refinement 'CrysAlisRED (Oxford Diffraction, 2009)'
_computing_data_collection 'CrysAlisCCD (Oxford Diffraction, 2009)'
_computing_data_reduction CrysAlisRED
_computing_structure_refinement 'SHELXL-97 (Sheldrick, 1997)'
_computing_structure_solution 'SHELXS-97 (Sheldrick, 1990)'
_diffrn_ambient_temperature 110(2)
_diffrn_measured_fraction_theta_full 0.978
_diffrn_measured_fraction_theta_max 0.936
_diffrn_measurement_device_type
;
'Oxford Xcalibur PX \k-geometry diffractometer with CCD area detector'
;
_diffrn_measurement_method '\w and \f'
_diffrn_radiation_monochromator graphite
_diffrn_radiation_source 'fine-focus sealed tube'
_diffrn_radiation_type MoK\a
_diffrn_radiation_wavelength 0.71073
_diffrn_reflns_av_R_equivalents 0.0480
_diffrn_reflns_av_sigmaI/netI 0.0573
_diffrn_reflns_limit_h_max 32
_diffrn_reflns_limit_h_min -32
_diffrn_reflns_limit_k_max 17
_diffrn_reflns_limit_k_min -17
_diffrn_reflns_limit_l_max 33
_diffrn_reflns_limit_l_min -22
_diffrn_reflns_number 29932
_diffrn_reflns_theta_full 25.00
_diffrn_reflns_theta_max 29.95
_diffrn_reflns_theta_min 2.85
_exptl_absorpt_coefficient_mu 0.156
_exptl_absorpt_correction_type none
_exptl_crystal_colour colourless
_exptl_crystal_density_diffrn 1.174
_exptl_crystal_density_method 'not measured'
_exptl_crystal_description block
_exptl_crystal_F_000 2416
_exptl_crystal_size_max 0.19
_exptl_crystal_size_mid 0.18
_exptl_crystal_size_min 0.17
_refine_diff_density_max 0.468
_refine_diff_density_min -0.401
_refine_diff_density_rms 0.058
_refine_ls_extinction_method none
_refine_ls_goodness_of_fit_ref 1.018
_refine_ls_hydrogen_treatment constr
_refine_ls_matrix_type full
_refine_ls_number_parameters 410
_refine_ls_number_reflns 8667
_refine_ls_number_restraints 30
_refine_ls_restrained_S_all 1.028
_refine_ls_R_factor_all 0.0865
_refine_ls_R_factor_gt 0.0531
_refine_ls_shift/su_max 0.001
_refine_ls_shift/su_mean 0.001
_refine_ls_structure_factor_coef Fsqd
_refine_ls_weighting_details 'calc w=1/[\s^2^(Fo^2^)+(0.0780P)^2^+0.0000P] where P=(Fo^2^+2Fc^2^)/3'
_refine_ls_weighting_scheme calc
_refine_ls_wR_factor_gt 0.1333
_refine_ls_wR_factor_ref 0.1435
_reflns_number_gt 5427
_reflns_number_total 8667
_reflns_threshold_expression >2sigma(I)
_cod_data_source_file c1dt11498k.txt
_cod_data_source_block 2b(C56H84Cl2Li6N4O8,C4H8O)
_cod_original_sg_symbol_H-M C2/c
_cod_original_formula_sum 'C60 H92 Cl2 Li6 N4 O9 '
_cod_database_code 7017830

loop_
_symmetry_equiv_pos_as_xyz
'x, y, z'
'-x, y, -z+1/2'
'x+1/2, y+1/2, z'
'-x+1/2, y+1/2, -z+1/2'
'-x, -y, -z'
'x, -y, z-1/2'
'-x+1/2, -y+1/2, -z'
'x+1/2, -y+1/2, z-1/2'

loop_
_atom_site_label
_atom_site_type_symbol
_atom_site_fract_x
_atom_site_fract_y
_atom_site_fract_z
_atom_site_U_iso_or_equiv
_atom_site_adp_type
_atom_site_occupancy
_atom_site_symmetry_multiplicity
_atom_site_calc_flag
_atom_site_refinement_flags
_atom_site_disorder_assembly
_atom_site_disorder_group
Li1 Li 0.73095(13) 0.7280(2) 0.39887(14) 0.0280(6) Uani 1 1 d . . .
Li2 Li 0.80702(13) 0.6127(2) 0.48470(13) 0.0267(6) Uani 1 1 d . . .
Li3 Li 0.66586(13) 0.6533(2) 0.47922(14) 0.0267(6) Uani 1 1 d . . .
Cl1 Cl 0.840476(19) 0.65597(4) 0.58513(2) 0.02903(12) Uani 1 1 d . . .
O11 O 0.72127(5) 0.59405(9) 0.43856(5) 0.0237(3) Uani 1 1 d . A .
O21 O 0.68333(5) 0.74980(9) 0.55218(5) 0.0240(3) Uani 1 1 d . . .
N1 N 0.66422(6) 0.50558(11) 0.52858(6) 0.0229(3) Uani 1 1 d . . .
N2 N 0.57126(6) 0.60521(12) 0.42790(7) 0.0276(3) Uani 1 1 d . . .
C1 C 0.70877(8) 0.42812(14) 0.51815(8) 0.0245(4) Uani 1 1 d . A .
H1A H 0.7069 0.3579 0.5383 0.029 Uiso 1 1 calc R . .
H1B H 0.7502 0.4583 0.5370 0.029 Uiso 1 1 calc R . .
C2 C 0.68382(8) 0.53072(14) 0.59343(8) 0.0254(4) Uani 1 1 d . A .
H2A H 0.7271 0.5528 0.6074 0.030 Uiso 1 1 calc R . .
H2B H 0.6805 0.4636 0.6155 0.030 Uiso 1 1 calc R . .
C3 C 0.60126(8) 0.46165(14) 0.50680(8) 0.0273(4) Uani 1 1 d . A .
H3A H 0.5787 0.4922 0.5317 0.033 Uiso 1 1 calc R . .
H3B H 0.6028 0.3812 0.5120 0.033 Uiso 1 1 calc R . .
C4 C 0.56703(8) 0.48837(15) 0.44134(8) 0.0289(4) Uani 1 1 d . A .
H4A H 0.5838 0.4440 0.4156 0.035 Uiso 1 1 calc R . .
H4B H 0.5238 0.4683 0.4315 0.035 Uiso 1 1 calc R . .
C5 C 0.53192(8) 0.67191(16) 0.45099(10) 0.0361(5) Uani 1 1 d . A .
H5A H 0.5360 0.7492 0.4420 0.054 Uiso 1 1 calc R . .
H5B H 0.5439 0.6621 0.4945 0.054 Uiso 1 1 calc R . .
H5C H 0.4896 0.6490 0.4319 0.054 Uiso 1 1 calc R . .
C6 C 0.55320(9) 0.62181(17) 0.36283(9) 0.0373(5) Uani 1 1 d . A .
H6A H 0.5106 0.6005 0.3437 0.056 Uiso 1 1 calc R . .
H6B H 0.5788 0.5768 0.3468 0.056 Uiso 1 1 calc R . .
H6C H 0.5581 0.6991 0.3545 0.056 Uiso 1 1 calc R . .
C11 C 0.70424(7) 0.49385(14) 0.41595(8) 0.0233(4) Uani 1 1 d . . .
C12 C 0.69841(7) 0.40604(14) 0.45288(8) 0.0237(4) Uani 1 1 d . A .
C13 C 0.68273(7) 0.30206(14) 0.42836(8) 0.0266(4) Uani 1 1 d . . .
H13 H 0.6797 0.2442 0.4540 0.032 Uiso 1 1 calc R A .
C14 C 0.67127(8) 0.27906(15) 0.36762(9) 0.0302(4) Uani 1 1 d . A .
C15 C 0.67543(8) 0.36651(16) 0.33141(8) 0.0306(4) Uani 1 1 d . . .
H15 H 0.6669 0.3544 0.2897 0.037 Uiso 1 1 calc R A .
C16 C 0.69171(8) 0.47126(15) 0.35473(8) 0.0272(4) Uani 1 1 d . A .
H16 H 0.6944 0.5286 0.3287 0.033 Uiso 1 1 calc R . .
C17 C 0.65413(11) 0.16582(17) 0.34200(10) 0.0437(5) Uani 1 1 d . . .
H17A H 0.6559 0.1630 0.3013 0.066 Uiso 1 1 calc R A .
H17B H 0.6128 0.1487 0.3407 0.066 Uiso 1 1 calc R . .
H17C H 0.6825 0.1123 0.3674 0.066 Uiso 1 1 calc R . .
C21 C 0.64945(7) 0.72737(14) 0.58638(8) 0.0236(4) Uani 1 1 d . . .
C22 C 0.64699(8) 0.62073(14) 0.60848(8) 0.0239(4) Uani 1 1 d . . .
C23 C 0.61150(8) 0.60072(15) 0.64471(8) 0.0279(4) Uani 1 1 d . A .
H23 H 0.6105 0.5287 0.6594 0.034 Uiso 1 1 calc R . .
C24 C 0.57772(8) 0.68227(16) 0.65993(8) 0.0297(4) Uani 1 1 d . . .
C25 C 0.58032(8) 0.78720(16) 0.63777(9) 0.0323(4) Uani 1 1 d . A .
H25 H 0.5578 0.8445 0.6473 0.039 Uiso 1 1 calc R . .
C26 C 0.61518(8) 0.80978(15) 0.60196(8) 0.0290(4) Uani 1 1 d . . .
H26 H 0.6160 0.8822 0.5877 0.035 Uiso 1 1 calc R A .
C27 C 0.53878(9) 0.65832(18) 0.69849(9) 0.0384(5) Uani 1 1 d . A .
H27A H 0.4957 0.6633 0.6738 0.058 Uiso 1 1 calc R . .
H27B H 0.5478 0.7118 0.7312 0.058 Uiso 1 1 calc R . .
H27C H 0.5477 0.5845 0.7153 0.058 Uiso 1 1 calc R . .
O31 O 0.85545(5) 0.47857(10) 0.48521(6) 0.0294(3) Uani 1 1 d D . .
C31 C 0.84672(8) 0.40292(15) 0.43619(8) 0.0290(4) Uani 1 1 d D A .
H31A H 0.8280 0.4403 0.3972 0.035 Uiso 1 1 calc R . .
H31B H 0.8201 0.3416 0.4389 0.035 Uiso 1 1 calc R . .
C32 C 0.90990(8) 0.36120(16) 0.44244(9) 0.0341(4) Uani 1 1 d D . .
H32A H 0.9303 0.4102 0.4219 0.041 Uiso 1 1 calc R A .
H32B H 0.9083 0.2862 0.4262 0.041 Uiso 1 1 calc R . .
C33 C 0.94180(8) 0.36314(16) 0.51040(9) 0.0345(4) Uani 1 1 d D A .
H33A H 0.9319 0.2972 0.5295 0.041 Uiso 1 1 calc R . .
H33B H 0.9864 0.3683 0.5210 0.041 Uiso 1 1 calc R . .
C34 C 0.91613(8) 0.46538(16) 0.52876(9) 0.0323(4) Uani 1 1 d D A .
H34A H 0.9144 0.4572 0.5697 0.039 Uiso 1 1 calc R . .
H34B H 0.9416 0.5297 0.5282 0.039 Uiso 1 1 calc R . .
O41 O 0.7185(2) 0.7530(6) 0.3115(2) 0.0365(11) Uani 0.754(5) 1 d PD A 1
C41 C 0.7460(2) 0.7072(4) 0.2711(2) 0.0406(11) Uani 0.754(5) 1 d PD A 1
H41A H 0.7494 0.6267 0.2753 0.049 Uiso 0.754(5) 1 calc PR A 1
H41B H 0.7869 0.7385 0.2784 0.049 Uiso 0.754(5) 1 calc PR A 1
C42 C 0.70221(17) 0.7398(5) 0.20926(15) 0.0578(12) Uani 0.754(5) 1 d PD A 1
H42A H 0.7244 0.7515 0.1809 0.069 Uiso 0.754(5) 1 calc PR A 1
H42B H 0.6711 0.6824 0.1929 0.069 Uiso 0.754(5) 1 calc PR A 1
C43 C 0.6749(2) 0.8385(5) 0.21867(16) 0.0893(18) Uani 0.754(5) 1 d PD A 1
H43A H 0.6943 0.9023 0.2067 0.107 Uiso 0.754(5) 1 calc PR A 1
H43B H 0.6310 0.8389 0.1947 0.107 Uiso 0.754(5) 1 calc PR A 1
C44 C 0.6835(3) 0.8430(4) 0.28070(16) 0.098(2) Uani 0.754(5) 1 d PD A 1
H44A H 0.6435 0.8424 0.2863 0.117 Uiso 0.754(5) 1 calc PR A 1
H44B H 0.7044 0.9121 0.2978 0.117 Uiso 0.754(5) 1 calc PR A 1
O411 O 0.7106(7) 0.730(2) 0.3124(7) 0.050(6) Uani 0.246(5) 1 d PD A 2
C411 C 0.7534(8) 0.717(2) 0.2811(9) 0.101(10) Uani 0.246(5) 1 d PD A 2
H41C H 0.7823 0.6562 0.2980 0.122 Uiso 0.246(5) 1 calc PR A 2
H41D H 0.7761 0.7850 0.2813 0.122 Uiso 0.246(5) 1 calc PR A 2
C421 C 0.7107(7) 0.6899(13) 0.2199(7) 0.069(5) Uiso 0.246(5) 1 d PD A 2
H42C H 0.7036 0.6099 0.2157 0.083 Uiso 0.246(5) 1 calc PR A 2
H42D H 0.7275 0.7145 0.1889 0.083 Uiso 0.246(5) 1 calc PR A 2
C431 C 0.6498(6) 0.7516(14) 0.2126(5) 0.084(4) Uiso 0.246(5) 1 d PD A 2
H43C H 0.6505 0.8275 0.1982 0.101 Uiso 0.246(5) 1 calc PR A 2
H43D H 0.6143 0.7125 0.1847 0.101 Uiso 0.246(5) 1 calc PR A 2
C441 C 0.6492(5) 0.7496(10) 0.2735(4) 0.056(3) Uiso 0.246(5) 1 d PD A 2
H44C H 0.6346 0.8205 0.2835 0.067 Uiso 0.246(5) 1 calc PR A 2
H44D H 0.6220 0.6909 0.2781 0.067 Uiso 0.246(5) 1 calc PR A 2
O51 O 0.5051(12) 1.1544(6) 0.7513(9) 0.201(4) Uani 0.50 1 d P B -3
C51 C 0.4997(3) 1.0752(4) 0.69980(18) 0.1203(16) Uani 1 1 d . B -3
H51A H 0.4660 1.0994 0.6635 0.144 Uiso 0.256(16) 1 d PR C -3
H51B H 0.5376 1.0767 0.6899 0.144 Uiso 0.256(16) 1 d PR C -3
H51C H 0.4573 1.0748 0.6707 0.144 Uiso 0.744(16) 1 d PR C -3
H51D H 0.5274 1.0959 0.6782 0.144 Uiso 0.744(16) 1 d PR C -3
C53 C 0.4808(10) 0.9817(13) 0.7090(7) 0.066(5) Uiso 0.256(16) 1 d P B -3
H53A H 0.5021 0.9963 0.6801 0.079 Uiso 0.256(16) 1 d PR C -3
H53B H 0.4412 1.0122 0.6835 0.079 Uiso 0.256(16) 1 d PR C -3
C52 C 0.5158(4) 0.9740(4) 0.7275(3) 0.096(2) Uani 0.744(16) 1 d P B -3
H52A H 0.5604 0.9647 0.7452 0.115 Uiso 0.744(16) 1 d PR C -3
H52B H 0.4989 0.9148 0.6980 0.115 Uiso 0.744(16) 1 d PR C -3

loop_
_atom_site_aniso_label
_atom_site_aniso_U_11
_atom_site_aniso_U_22
_atom_site_aniso_U_33
_atom_site_aniso_U_23
_atom_site_aniso_U_13
_atom_site_aniso_U_12
Li1 0.0242(14) 0.0325(16) 0.0313(17) 0.0018(13) 0.0146(13) 0.0014(12)
Li2 0.0229(14) 0.0300(15) 0.0303(17) -0.0007(13) 0.0129(13) 0.0007(12)
Li3 0.0202(13) 0.0315(16) 0.0310(16) 0.0006(13) 0.0123(12) -0.0002(12)
Cl1 0.0262(2) 0.0321(2) 0.0314(3) -0.00096(19) 0.01315(18) 0.00336(17)
O11 0.0185(5) 0.0265(6) 0.0293(7) -0.0011(5) 0.0122(5) -0.0005(4)
O21 0.0211(5) 0.0273(6) 0.0291(7) 0.0005(5) 0.0155(5) -0.0007(5)
N1 0.0194(6) 0.0250(7) 0.0287(8) -0.0019(6) 0.0139(6) 0.0001(5)
N2 0.0188(7) 0.0299(8) 0.0358(9) 0.0005(7) 0.0114(6) 0.0012(6)
C1 0.0230(8) 0.0238(8) 0.0305(10) 0.0019(7) 0.0144(7) 0.0033(6)
C2 0.0253(8) 0.0263(9) 0.0285(10) 0.0034(7) 0.0143(8) 0.0019(7)
C3 0.0232(8) 0.0262(9) 0.0383(11) -0.0025(8) 0.0180(8) -0.0041(7)
C4 0.0186(8) 0.0320(10) 0.0389(11) -0.0064(8) 0.0135(8) -0.0024(7)
C5 0.0222(8) 0.0332(10) 0.0544(13) -0.0028(9) 0.0149(9) 0.0039(7)
C6 0.0270(9) 0.0417(11) 0.0407(12) 0.0031(9) 0.0084(9) 0.0001(8)
C11 0.0143(7) 0.0285(9) 0.0304(10) -0.0011(7) 0.0118(7) 0.0025(6)
C12 0.0157(7) 0.0279(9) 0.0306(10) -0.0013(7) 0.0119(7) 0.0029(6)
C13 0.0204(8) 0.0273(9) 0.0351(11) 0.0021(8) 0.0132(8) 0.0030(7)
C14 0.0244(8) 0.0305(10) 0.0359(11) -0.0048(8) 0.0107(8) 0.0010(7)
C15 0.0255(8) 0.0408(11) 0.0274(10) -0.0049(8) 0.0116(8) 0.0014(8)
C16 0.0228(8) 0.0331(10) 0.0288(10) 0.0027(8) 0.0128(7) 0.0015(7)
C17 0.0528(13) 0.0347(11) 0.0418(13) -0.0076(9) 0.0140(11) -0.0030(10)
C21 0.0186(7) 0.0295(9) 0.0258(9) -0.0030(7) 0.0117(7) -0.0019(6)
C22 0.0225(8) 0.0280(9) 0.0248(9) -0.0015(7) 0.0126(7) -0.0015(7)
C23 0.0269(8) 0.0318(10) 0.0298(10) -0.0022(8) 0.0157(8) -0.0067(7)
C24 0.0213(8) 0.0440(11) 0.0288(10) -0.0053(8) 0.0149(8) -0.0056(7)
C25 0.0257(9) 0.0405(11) 0.0370(11) -0.0057(9) 0.0188(8) 0.0027(8)
C26 0.0269(8) 0.0290(9) 0.0361(11) 0.0010(8) 0.0172(8) 0.0036(7)
C27 0.0305(9) 0.0551(13) 0.0393(12) -0.0085(10) 0.0247(9) -0.0090(9)
O31 0.0214(6) 0.0330(7) 0.0331(7) -0.0054(5) 0.0084(5) 0.0056(5)
C31 0.0241(8) 0.0316(10) 0.0322(11) -0.0051(8) 0.0109(8) 0.0028(7)
C32 0.0272(9) 0.0393(11) 0.0386(11) -0.0029(9) 0.0151(8) 0.0088(8)
C33 0.0255(9) 0.0373(11) 0.0393(12) 0.0000(8) 0.0091(8) 0.0080(8)
C34 0.0221(8) 0.0360(10) 0.0359(11) -0.0024(8) 0.0061(8) 0.0028(7)
O41 0.0438(19) 0.045(2) 0.0270(17) 0.0054(13) 0.0207(14) 0.0003(15)
C41 0.051(2) 0.047(2) 0.036(3) -0.0082(19) 0.0303(19) -0.0118(18)
C42 0.045(2) 0.104(4) 0.0281(18) -0.012(2) 0.0181(15) -0.019(2)
C43 0.096(3) 0.133(5) 0.038(2) 0.018(2) 0.022(2) 0.032(3)
C44 0.165(5) 0.085(3) 0.032(2) 0.019(2) 0.020(3) 0.056(3)
O411 0.038(5) 0.070(13) 0.057(7) 0.027(6) 0.036(5) 0.012(7)
C411 0.077(13) 0.19(2) 0.060(12) -0.077(12) 0.048(10) -0.066(13)
O51 0.343(13) 0.129(5) 0.123(5) -0.059(8) 0.068(6) 0.065(12)
C51 0.168(5) 0.107(3) 0.071(3) -0.032(3) 0.021(3) -0.012(3)
C52 0.088(5) 0.087(3) 0.106(5) 0.001(3) 0.026(4) 0.059(3)

loop_
_atom_type_symbol
_atom_type_description
_atom_type_scat_dispersion_real
_atom_type_scat_dispersion_imag
_atom_type_scat_source
C C 0.0033 0.0016 'International Tables Vol C Tables 4.2.6.8 and 6.1.1.4'
H H 0.0000 0.0000 'International Tables Vol C Tables 4.2.6.8 and 6.1.1.4'
Li Li -0.0003 0.0001 'International Tables Vol C Tables 4.2.6.8 and 6.1.1.4'
N N 0.0061 0.0033 'International Tables Vol C Tables 4.2.6.8 and 6.1.1.4'
O O 0.0106 0.0060 'International Tables Vol C Tables 4.2.6.8 and 6.1.1.4'
Cl Cl 0.1484 0.1585 'International Tables Vol C Tables 4.2.6.8 and 6.1.1.4'

loop_
_geom_angle_atom_site_label_1
_geom_angle_atom_site_label_2
_geom_angle_atom_site_label_3
_geom_angle
_geom_angle_site_symmetry_1
_geom_angle_site_symmetry_3
O11 Li1 O411 119.6(7) . .
O11 Li1 O21 95.46(14) . 7_666
O411 Li1 O21 117.1(5) . 7_666
O11 Li1 O41 128.8(3) . .
O411 Li1 O41 9.8(9) . .
O21 Li1 O41 110.3(2) 7_666 .
O11 Li1 Cl1 103.10(12) . 7_666
O411 Li1 Cl1 103.6(6) . 7_666
O21 Li1 Cl1 117.87(15) 7_666 7_666
O41 Li1 Cl1 102.4(2) . 7_666
O11 Li1 Li2 47.84(10) . .
O411 Li1 Li2 133.2(6) . .
O21 Li1 Li2 47.66(10) 7_666 .
O41 Li1 Li2 134.7(2) . .
Cl1 Li1 Li2 122.73(14) 7_666 .
O11 Li1 C21 112.78(14) . 7_666
O411 Li1 C21 90.3(5) . 7_666
O21 Li1 C21 26.91(6) 7_666 7_666
O41 Li1 C21 83.41(19) . 7_666
Cl1 Li1 C21 128.04(13) 7_666 7_666
Li2 Li1 C21 67.29(11) . 7_666
O11 Li1 Li3 41.99(8) . .
O411 Li1 Li3 133.5(6) . .
O21 Li1 Li3 108.03(14) 7_666 .
O41 Li1 Li3 141.5(2) . .
Cl1 Li1 Li3 61.67(9) 7_666 .
Li2 Li1 Li3 72.37(11) . .
C21 Li1 Li3 134.69(14) 7_666 .
O11 Li1 Li3 96.60(13) . 7_666
O411 Li1 Li3 137.9(6) . 7_666
O21 Li1 Li3 31.91(8) 7_666 7_666
O41 Li1 Li3 128.4(2) . 7_666
Cl1 Li1 Li3 86.78(11) 7_666 7_666
Li2 Li1 Li3 57.94(11) . 7_666
C21 Li1 Li3 53.81(8) 7_666 7_666
Li3 Li1 Li3 87.59(11) . 7_666
O21 Li2 O11 96.00(14) 7_666 .
O21 Li2 O31 124.16(15) 7_666 .
O11 Li2 O31 112.58(16) . .
O21 Li2 Cl1 102.47(13) 7_666 .
O11 Li2 Cl1 122.09(14) . .
O31 Li2 Cl1 100.97(14) . .
O21 Li2 Li1 48.43(10) 7_666 .
O11 Li2 Li1 47.62(10) . .
O31 Li2 Li1 133.20(16) . .
Cl1 Li2 Li1 125.69(14) . .
O21 Li2 Li3 41.88(9) 7_666 7_666
O11 Li2 Li3 110.54(13) . 7_666
O31 Li2 Li3 136.09(15) . 7_666
Cl1 Li2 Li3 61.31(9) . 7_666
Li1 Li2 Li3 74.29(12) . 7_666
O21 Li2 Li3 96.94(12) 7_666 .
O11 Li2 Li3 33.62(8) . .
O31 Li2 Li3 133.21(14) . .
Cl1 Li2 Li3 89.42(11) . .
Li1 Li2 Li3 58.68(10) . .
Li3 Li2 Li3 88.86(10) 7_666 .
O11 Li3 O21 130.55(16) . .
O11 Li3 N1 95.32(13) . .
O21 Li3 N1 93.47(13) . .
O11 Li3 N2 109.41(15) . .
O21 Li3 N2 119.95(14) . .
N1 Li3 N2 82.90(12) . .
O11 Li3 Cl1 87.77(11) . 7_666
O21 Li3 Cl1 86.37(11) . 7_666
N1 Li3 Cl1 176.04(13) . 7_666
N2 Li3 Cl1 93.74(12) . 7_666
O11 Li3 C11 26.56(6) . .
O21 Li3 C11 149.49(15) . .
N1 Li3 C11 77.02(10) . .
N2 Li3 C11 87.99(11) . .
Cl1 Li3 C11 105.04(10) 7_666 .
O11 Li3 Li1 40.50(9) . .
O21 Li3 Li1 111.88(13) . .
N1 Li3 Li1 135.61(14) . .
N2 Li3 Li1 111.54(14) . .
Cl1 Li3 Li1 47.71(7) 7_666 .
C11 Li3 Li1 62.51(9) . .
O11 Li3 Li2 112.01(13) . 7_666
O21 Li3 Li2 40.02(9) . 7_666
N1 Li3 Li2 133.33(14) . 7_666
N2 Li3 Li2 119.10(13) . 7_666
Cl1 Li3 Li2 46.91(8) 7_666 7_666
C11 Li3 Li2 138.25(12) . 7_666
Li1 Li3 Li2 77.48(10) . 7_666
O11 Li3 Li2 32.64(8) . .
O21 Li3 Li2 98.39(13) . .
N1 Li3 Li2 93.18(12) . .
N2 Li3 Li2 141.58(14) . .
Cl1 Li3 Li2 90.76(9) 7_666 .
C11 Li3 Li2 54.14(8) . .
Li1 Li3 Li2 48.95(9) . .
Li2 Li3 Li2 91.14(11) 7_666 .
O11 Li3 Li1 100.02(12) . 7_666
O21 Li3 Li1 31.02(8) . 7_666
N1 Li3 Li1 92.02(12) . 7_666
N2 Li3 Li1 150.46(13) . 7_666
Cl1 Li3 Li1 89.88(10) 7_666 7_666
C11 Li3 Li1 119.31(11) . 7_666
Li1 Li3 Li1 92.41(11) . 7_666
Li2 Li3 Li1 47.78(9) 7_666 7_666
Li2 Li3 Li1 67.52(10) . 7_666
Li2 Cl1 Li1 107.40(11) . 7_666
Li2 Cl1 Li3 71.78(10) . 7_666
Li1 Cl1 Li3 70.62(10) 7_666 7_666
C11 O11 Li1 130.13(14) . .
C11 O11 Li2 116.16(13) . .
Li1 O11 Li2 84.54(14) . .
C11 O11 Li3 111.70(12) . .
Li1 O11 Li3 97.51(13) . .
Li2 O11 Li3 113.74(14) . .
C21 O21 Li2 129.20(13) . 7_666
C21 O21 Li1 111.55(14) . 7_666
Li2 O21 Li1 83.91(13) 7_666 7_666
C21 O21 Li3 114.16(13) . .
Li2 O21 Li3 98.10(13) 7_666 .
Li1 O21 Li3 117.06(13) 7_666 .
C2 N1 C3 110.85(13) . .
C2 N1 C1 108.49(14) . .
C3 N1 C1 112.39(13) . .
C2 N1 Li3 109.44(13) . .
C3 N1 Li3 108.21(13) . .
C1 N1 Li3 107.37(12) . .
C6 N2 C5 108.78(15) . .
C6 N2 C4 110.14(15) . .
C5 N2 C4 111.14(14) . .
C6 N2 Li3 114.64(14) . .
C5 N2 Li3 106.61(14) . .
C4 N2 Li3 105.47(13) . .
N1 C1 C12 114.01(14) . .
N1 C1 H1A 108.8 . .
C12 C1 H1A 108.8 . .
N1 C1 H1B 108.8 . .
C12 C1 H1B 108.8 . .
H1A C1 H1B 107.6 . .
N1 C2 C22 113.32(14) . .
N1 C2 H2A 108.9 . .
C22 C2 H2A 108.9 . .
N1 C2 H2B 108.9 . .
C22 C2 H2B 108.9 . .
H2A C2 H2B 107.7 . .
N1 C3 C4 113.13(14) . .
N1 C3 H3A 109.0 . .
C4 C3 H3A 109.0 . .
N1 C3 H3B 109.0 . .
C4 C3 H3B 109.0 . .
H3A C3 H3B 107.8 . .
N2 C4 C3 112.20(15) . .
N2 C4 H4A 109.2 . .
C3 C4 H4A 109.2 . .
N2 C4 H4B 109.2 . .
C3 C4 H4B 109.2 . .
H4A C4 H4B 107.9 . .
N2 C5 H5A 109.5 . .
N2 C5 H5B 109.5 . .
H5A C5 H5B 109.5 . .
N2 C5 H5C 109.5 . .
H5A C5 H5C 109.5 . .
H5B C5 H5C 109.5 . .
N2 C6 H6A 109.5 . .
N2 C6 H6B 109.5 . .
H6A C6 H6B 109.5 . .
N2 C6 H6C 109.5 . .
H6A C6 H6C 109.5 . .
H6B C6 H6C 109.5 . .
O11 C11 C16 121.37(15) . .
O11 C11 C12 121.42(15) . .
C16 C11 C12 117.21(16) . .
O11 C11 Li3 41.73(9) . .
C16 C11 Li3 134.42(14) . .
C12 C11 Li3 94.61(12) . .
C13 C12 C11 119.94(16) . .
C13 C12 C1 121.26(15) . .
C11 C12 C1 118.79(15) . .
C12 C13 C14 122.88(17) . .
C12 C13 H13 118.6 . .
C14 C13 H13 118.6 . .
C15 C14 C13 116.71(17) . .
C15 C14 C17 121.32(18) . .
C13 C14 C17 121.95(17) . .
C14 C15 C16 121.77(17) . .
C14 C15 H15 119.1 . .
C16 C15 H15 119.1 . .
C15 C16 C11 121.45(17) . .
C15 C16 H16 119.3 . .
C11 C16 H16 119.3 . .
C14 C17 H17A 109.5 . .
C14 C17 H17B 109.5 . .
H17A C17 H17B 109.5 . .
C14 C17 H17C 109.5 . .
H17A C17 H17C 109.5 . .
H17B C17 H17C 109.5 . .
O21 C21 C22 121.29(14) . .
O21 C21 C26 121.18(15) . .
C22 C21 C26 117.52(15) . .
O21 C21 Li1 41.54(10) . 7_666
C22 C21 Li1 107.66(12) . 7_666
C26 C21 Li1 117.97(13) . 7_666
C23 C22 C21 119.61(15) . .
C23 C22 C2 121.39(15) . .
C21 C22 C2 118.99(14) . .
C24 C23 C22 122.66(17) . .
C24 C23 H23 118.7 . .
C22 C23 H23 118.7 . .
C23 C24 C25 117.28(15) . .
C23 C24 C27 121.76(17) . .
C25 C24 C27 120.95(16) . .
C26 C25 C24 121.47(16) . .
C26 C25 H25 119.3 . .
C24 C25 H25 119.3 . .
C25 C26 C21 121.44(17) . .
C25 C26 H26 119.3 . .
C21 C26 H26 119.3 . .
C24 C27 H27A 109.5 . .
C24 C27 H27B 109.5 . .
H27A C27 H27B 109.5 . .
C24 C27 H27C 109.5 . .
H27A C27 H27C 109.5 . .
H27B C27 H27C 109.5 . .
C31 O31 C34 109.68(13) . .
C31 O31 Li2 126.73(14) . .
C34 O31 Li2 120.86(14) . .
O31 C31 C32 105.62(15) . .
O31 C31 H31A 110.6 . .
C32 C31 H31A 110.6 . .
O31 C31 H31B 110.6 . .
C32 C31 H31B 110.6 . .
H31A C31 H31B 108.7 . .
C31 C32 C33 101.97(15) . .
C31 C32 H32A 111.4 . .
C33 C32 H32A 111.4 . .
C31 C32 H32B 111.4 . .
C33 C32 H32B 111.4 . .
H32A C32 H32B 109.2 . .
C34 C33 C32 102.49(15) . .
C34 C33 H33A 111.3 . .
C32 C33 H33A 111.3 . .
C34 C33 H33B 111.3 . .
C32 C33 H33B 111.3 . .
H33A C33 H33B 109.2 . .
O31 C34 C33 106.00(15) . .
O31 C34 H34A 110.5 . .
C33 C34 H34A 110.5 . .
O31 C34 H34B 110.5 . .
C33 C34 H34B 110.5 . .
H34A C34 H34B 108.7 . .
C44 O41 C41 105.8(4) . .
C44 O41 Li1 120.2(4) . .
C41 O41 Li1 133.2(4) . .
O41 C41 C42 103.3(3) . .
O41 C41 H41A 111.1 . .
C42 C41 H41A 111.1 . .
O41 C41 H41B 111.1 . .
C42 C41 H41B 111.1 . .
H41A C41 H41B 109.1 . .
C43 C42 C41 105.2(3) . .
C43 C42 H42A 110.7 . .
C41 C42 H42A 110.7 . .
C43 C42 H42B 110.7 . .
C41 C42 H42B 110.7 . .
H42A C42 H42B 108.8 . .
C44 C43 C42 106.5(4) . .
C44 C43 H43A 110.4 . .
C42 C43 H43A 110.4 . .
C44 C43 H43B 110.4 . .
C42 C43 H43B 110.4 . .
H43A C43 H43B 108.6 . .
C43 C44 O41 110.9(4) . .
C43 C44 H44A 109.5 . .
O41 C44 H44A 109.5 . .
C43 C44 H44B 109.5 . .
O41 C44 H44B 109.5 . .
H44A C44 H44B 108.0 . .
C441 O411 C411 113.9(12) . .
C441 O411 Li1 120.7(11) . .
C411 O411 Li1 125.4(12) . .
O411 C411 C421 99.8(13) . .
O411 C411 H41C 111.8 . .
C421 C411 H41C 111.8 . .
O411 C411 H41D 111.8 . .
C421 C411 H41D 111.8 . .
H41C C411 H41D 109.5 . .
C411 C421 C431 106.6(11) . .
C411 C421 H42C 110.4 . .
C431 C421 H42C 110.4 . .
C411 C421 H42D 110.4 . .
C431 C421 H42D 110.4 . .
H42C C421 H42D 108.6 . .
C441 C431 C421 101.4(9) . .
C441 C431 H43C 111.5 . .
C421 C431 H43C 111.5 . .
C441 C431 H43D 111.5 . .
C421 C431 H43D 111.5 . .
H43C C431 H43D 109.3 . .
O411 C441 C431 107.1(10) . .
O411 C441 H44C 110.3 . .
C431 C441 H44C 110.3 . .
O411 C441 H44D 110.3 . .
C431 C441 H44D 110.3 . .
H44C C441 H44D 108.5 . .
C53 C51 O51 111.8(9) . .
C52 C51 O51 104.5(8) . .
C53 C51 H51D 130.4 . .
C52 C51 H51D 110.6 . .
O51 C51 H51D 111.2 . .
H51A C51 H51D 86.8 . .
H51B C51 H51D 22.1 . .
H51C C51 H51D 108.6 . .
C53 C51 H53A 48.9 . .
C52 C51 H53A 50.5 . .
O51 C51 H53A 155.0 . .
H51A C51 H53A 91.9 . .
H51B C51 H53A 74.5 . .
H51C C51 H53A 83.2 . .
H51D C51 H53A 82.3 . .
C53 C51 H53B 40.8 . .
C52 C51 H53B 75.1 . .
O51 C51 H53B 110.4 . .
H51A C51 H53B 62.9 . .
H51B C51 H53B 139.4 . .
H51C C51 H53B 38.2 . .
H51D C51 H53B 134.6 . .
H53A C51 H53B 67.0 . .
C52 C53 C51 81.1(12) . .
C52 C53 H51C 122.8 . .
C51 C53 H51C 42.6 . .
C52 C53 H53A 74.7 . .
C51 C53 H53A 55.5 . .
H51C C53 H53A 66.3 . .
C52 C53 H53B 163.4 . .
C51 C53 H53B 82.3 . .
H51C C53 H53B 40.8 . .
H53A C53 H53B 95.7 . .
C52 C53 H52B 66.2 . .
C51 C53 H52B 119.4 . .
H51C C53 H52B 126.1 . .
H53A C53 H52B 67.0 . .
H53B C53 H52B 123.0 . .
C53 C52 C51 64.6(11) . .
C53 C52 H53A 60.9 . .
C51 C52 H53A 49.9 . .
C53 C52 H52A 172.0 . .
C51 C52 H52A 112.3 . .
H53A C52 H52A 111.2 . .
C53 C52 H52B 66.7 . .
C51 C52 H52B 109.8 . .
H53A C52 H52B 63.2 . .
H52A C52 H52B 109.0 . .

loop_
_geom_bond_atom_site_label_1
_geom_bond_atom_site_label_2
_geom_bond_distance
_geom_bond_site_symmetry_2
Li1 O11 1.938(3) .
Li1 O411 1.939(16) .
Li1 O21 1.965(3) 7_666
Li1 O41 2.013(5) .
Li1 Cl1 2.320(3) 7_666
Li1 Li2 2.612(5) .
Li1 C21 2.756(3) 7_666
Li1 Li3 2.959(4) .
Li1 Li3 3.396(5) 7_666
Li2 O21 1.942(3) 7_666
Li2 O11 1.945(3) .
Li2 O31 1.991(3) .
Li2 Cl1 2.299(3) .
Li2 Li3 2.989(4) 7_666
Li2 Li3 3.301(4) .
Li3 O11 1.997(3) .
Li3 O21 2.016(3) .
Li3 N1 2.158(3) .
Li3 N2 2.213(3) .
Li3 Cl1 2.761(3) 7_666
Li3 C11 2.787(3) .
Li3 Li2 2.990(4) 7_666
Li3 Li1 3.396(5) 7_666
Cl1 Li1 2.320(3) 7_666
Cl1 Li3 2.761(3) 7_666
O11 C11 1.341(2) .
O21 C21 1.3412(19) .
O21 Li2 1.942(3) 7_666
O21 Li1 1.965(3) 7_666
N1 C2 1.478(2) .
N1 C3 1.486(2) .
N1 C1 1.490(2) .
N2 C6 1.467(3) .
N2 C5 1.468(2) .
N2 C4 1.473(2) .
C1 C12 1.506(2) .
C1 H1A 0.9900 .
C1 H1B 0.9900 .
C2 C22 1.513(2) .
C2 H2A 0.9900 .
C2 H2B 0.9900 .
C3 C4 1.519(3) .
C3 H3A 0.9900 .
C3 H3B 0.9900 .
C4 H4A 0.9900 .
C4 H4B 0.9900 .
C5 H5A 0.9800 .
C5 H5B 0.9800 .
C5 H5C 0.9800 .
C6 H6A 0.9800 .
C6 H6B 0.9800 .
C6 H6C 0.9800 .
C11 C16 1.405(3) .
C11 C12 1.420(2) .
C12 C13 1.393(2) .
C13 C14 1.399(3) .
C13 H13 0.9500 .
C14 C15 1.394(3) .
C14 C17 1.509(3) .
C15 C16 1.395(3) .
C15 H15 0.9500 .
C16 H16 0.9500 .
C17 H17A 0.9800 .
C17 H17B 0.9800 .
C17 H17C 0.9800 .
C21 C22 1.413(2) .
C21 C26 1.413(2) .
C21 Li1 2.756(3) 7_666
C22 C23 1.405(2) .
C23 C24 1.394(2) .
C23 H23 0.9500 .
C24 C25 1.394(3) .
C24 C27 1.523(2) .
C25 C26 1.390(2) .
C25 H25 0.9500 .
C26 H26 0.9500 .
C27 H27A 0.9800 .
C27 H27B 0.9800 .
C27 H27C 0.9800 .
O31 C31 1.443(2) .
O31 C34 1.453(2) .
C31 C32 1.524(2) .
C31 H31A 0.9900 .
C31 H31B 0.9900 .
C32 C33 1.527(3) .
C32 H32A 0.9900 .
C32 H32B 0.9900 .
C33 C34 1.513(3) .
C33 H33A 0.9900 .
C33 H33B 0.9900 .
C34 H34A 0.9900 .
C34 H34B 0.9900 .
O41 C44 1.417(7) .
O41 C41 1.435(5) .
C41 C42 1.528(6) .
C41 H41A 0.9900 .
C41 H41B 0.9900 .
C42 C43 1.418(6) .
C42 H42A 0.9900 .
C42 H42B 0.9900 .
C43 C44 1.415(5) .
C43 H43A 0.9900 .
C43 H43B 0.9900 .
C44 H44A 0.9900 .
C44 H44B 0.9900 .
O411 C441 1.441(14) .
O411 C411 1.443(14) .
C411 C421 1.490(14) .
C411 H41C 0.9900 .
C411 H41D 0.9900 .
C421 C431 1.569(13) .
C421 H42C 0.9900 .
C421 H42D 0.9900 .
C431 C441 1.447(12) .
C431 H43C 0.9900 .
C431 H43D 0.9900 .
C441 H44C 0.9900 .
C441 H44D 0.9900 .
O51 C51 1.528(13) .
C51 C53 1.271(13) .
C51 C52 1.390(6) .
C51 H51A 0.9947 .
C51 H51B 0.9922 .
C51 H51C 0.9969 .
C51 H51D 0.9856 .
C53 H53A 0.9889 .
C53 H53B 0.9911 .
C53 H52B 0.9936 .
C52 H52A 0.9900 .
C52 H52B 0.9900 .

loop_
_geom_torsion_atom_site_label_1
_geom_torsion_atom_site_label_2
_geom_torsion_atom_site_label_3
_geom_torsion_atom_site_label_4
_geom_torsion
_geom_torsion_site_symmetry_1
_geom_torsion_site_symmetry_4
O11 Li1 Li2 O21 -176.94(17) . 7_666
O411 Li1 Li2 O21 89.4(9) . 7_666
O41 Li1 Li2 O21 76.0(4) . 7_666
Cl1 Li1 Li2 O21 -99.56(17) 7_666 7_666
C21 Li1 Li2 O21 22.12(7) 7_666 7_666
Li3 Li1 Li2 O21 -136.79(14) . 7_666
Li3 Li1 Li2 O21 -38.34(9) 7_666 7_666
O411 Li1 Li2 O11 -93.7(9) . .
O21 Li1 Li2 O11 176.94(17) 7_666 .
O41 Li1 Li2 O11 -107.1(4) . .
Cl1 Li1 Li2 O11 77.38(16) 7_666 .
C21 Li1 Li2 O11 -160.94(14) 7_666 .
Li3 Li1 Li2 O11 40.15(9) . .
Li3 Li1 Li2 O11 138.60(13) 7_666 .
O11 Li1 Li2 O31 81.7(2) . .
O411 Li1 Li2 O31 -11.9(9) . .
O21 Li1 Li2 O31 -101.3(2) 7_666 .
O41 Li1 Li2 O31 -25.4(4) . .
Cl1 Li1 Li2 O31 159.10(16) 7_666 .
C21 Li1 Li2 O31 -79.22(19) 7_666 .
Li3 Li1 Li2 O31 121.9(2) . .
Li3 Li1 Li2 O31 -139.7(2) 7_666 .
O11 Li1 Li2 Cl1 -103.30(17) . .
O411 Li1 Li2 Cl1 163.0(9) . .
O21 Li1 Li2 Cl1 73.64(16) 7_666 .
O41 Li1 Li2 Cl1 149.6(3) . .
Cl1 Li1 Li2 Cl1 -25.9(2) 7_666 .
C21 Li1 Li2 Cl1 95.76(16) 7_666 .
Li3 Li1 Li2 Cl1 -63.15(16) . .
Li3 Li1 Li2 Cl1 35.30(13) 7_666 .
O11 Li1 Li2 Li3 -138.60(13) . 7_666
O411 Li1 Li2 Li3 127.7(9) . 7_666
O21 Li1 Li2 Li3 38.34(9) 7_666 7_666
O41 Li1 Li2 Li3 114.3(4) . 7_666
Cl1 Li1 Li2 Li3 -61.22(15) 7_666 7_666
C21 Li1 Li2 Li3 60.46(8) 7_666 7_666
Li3 Li1 Li2 Li3 -98.45(10) . 7_666
O11 Li1 Li2 Li3 -40.15(9) . .
O411 Li1 Li2 Li3 -133.8(9) . .
O21 Li1 Li2 Li3 136.79(14) 7_666 .
O41 Li1 Li2 Li3 -147.2(4) . .
Cl1 Li1 Li2 Li3 37.23(13) 7_666 .
C21 Li1 Li2 Li3 158.91(12) 7_666 .
Li3 Li1 Li2 Li3 98.45(10) 7_666 .
O411 Li1 Li3 O11 87.9(9) . .
O21 Li1 Li3 O11 -77.75(15) 7_666 .
O41 Li1 Li3 O11 96.3(4) . .
Cl1 Li1 Li3 O11 169.73(17) 7_666 .
Li2 Li1 Li3 O11 -45.60(11) . .
C21 Li1 Li3 O11 -73.44(19) 7_666 .
Li3 Li1 Li3 O11 -102.64(14) 7_666 .
O11 Li1 Li3 O21 127.49(19) . .
O411 Li1 Li3 O21 -144.6(9) . .
O21 Li1 Li3 O21 49.74(19) 7_666 .
O41 Li1 Li3 O21 -136.2(4) . .
Cl1 Li1 Li3 O21 -62.78(13) 7_666 .
Li2 Li1 Li3 O21 81.89(15) . .
C21 Li1 Li3 O21 54.1(2) 7_666 .
Li3 Li1 Li3 O21 24.86(11) 7_666 .
O11 Li1 Li3 N1 7.27(19) . .
O411 Li1 Li3 N1 95.2(9) . .
O21 Li1 Li3 N1 -70.5(2) 7_666 .
O41 Li1 Li3 N1 103.5(4) . .
Cl1 Li1 Li3 N1 177.0(2) 7_666 .
Li2 Li1 Li3 N1 -38.3(2) . .
C21 Li1 Li3 N1 -66.2(3) 7_666 .
Li3 Li1 Li3 N1 -95.4(2) 7_666 .
O11 Li1 Li3 N2 -95.05(16) . .
O411 Li1 Li3 N2 -7.1(9) . .
O21 Li1 Li3 N2 -172.80(13) 7_666 .
O41 Li1 Li3 N2 1.2(4) . .
Cl1 Li1 Li3 N2 74.68(13) 7_666 .
Li2 Li1 Li3 N2 -140.65(15) . .
C21 Li1 Li3 N2 -168.49(15) 7_666 .
Li3 Li1 Li3 N2 162.32(16) 7_666 .
O11 Li1 Li3 Cl1 -169.73(17) . 7_666
O411 Li1 Li3 Cl1 -81.8(9) . 7_666
O21 Li1 Li3 Cl1 112.52(15) 7_666 7_666
O41 Li1 Li3 Cl1 -73.5(4) . 7_666
Li2 Li1 Li3 Cl1 144.67(13) . 7_666
C21 Li1 Li3 Cl1 116.83(19) 7_666 7_666
Li3 Li1 Li3 Cl1 87.64(10) 7_666 7_666
O11 Li1 Li3 C11 -19.40(8) . .
O411 Li1 Li3 C11 68.5(9) . .
O21 Li1 Li3 C11 -97.15(14) 7_666 .
O41 Li1 Li3 C11 76.9(4) . .
Cl1 Li1 Li3 C11 150.33(12) 7_666 .
Li2 Li1 Li3 C11 -65.00(10) . .
C21 Li1 Li3 C11 -92.84(18) 7_666 .
Li3 Li1 Li3 C11 -122.04(11) 7_666 .
O11 Li1 Li3 Li2 148.34(16) . 7_666
O411 Li1 Li3 Li2 -123.7(9) . 7_666
O21 Li1 Li3 Li2 70.59(14) 7_666 7_666
O41 Li1 Li3 Li2 -115.4(4) . 7_666
Cl1 Li1 Li3 Li2 -41.93(9) 7_666 7_666
Li2 Li1 Li3 Li2 102.74(11) . 7_666
C21 Li1 Li3 Li2 74.90(18) 7_666 7_666
Li3 Li1 Li3 Li2 45.70(8) 7_666 7_666
O11 Li1 Li3 Li2 45.60(12) . .
O411 Li1 Li3 Li2 133.5(9) . .
O21 Li1 Li3 Li2 -32.15(11) 7_666 .
O41 Li1 Li3 Li2 141.9(4) . .
Cl1 Li1 Li3 Li2 -144.67(13) 7_666 .
C21 Li1 Li3 Li2 -27.84(15) 7_666 .
Li3 Li1 Li3 Li2 -57.04(10) 7_666 .
O11 Li1 Li3 Li1 102.63(14) . 7_666
O411 Li1 Li3 Li1 -169.4(9) . 7_666
O21 Li1 Li3 Li1 24.88(11) 7_666 7_666
O41 Li1 Li3 Li1 -161.1(4) . 7_666
Cl1 Li1 Li3 Li1 -87.64(10) 7_666 7_666
Li2 Li1 Li3 Li1 57.03(10) . 7_666
C21 Li1 Li3 Li1 29.20(16) 7_666 7_666
Li3 Li1 Li3 Li1 0.0 7_666 7_666
O21 Li2 Li3 O11 90.41(16) 7_666 .
O31 Li2 Li3 O11 -62.5(2) . .
Cl1 Li2 Li3 O11 -167.09(18) . .
Li1 Li2 Li3 O11 59.35(14) . .
Li3 Li2 Li3 O11 131.59(18) 7_666 .
O21 Li2 Li3 O21 -80.71(15) 7_666 .
O11 Li2 Li3 O21 -171.1(2) . .
O31 Li2 Li3 O21 126.37(19) . .
Cl1 Li2 Li3 O21 21.79(13) . .
Li1 Li2 Li3 O21 -111.77(15) . .
Li3 Li2 Li3 O21 -39.53(9) 7_666 .
O21 Li2 Li3 N1 -174.69(13) 7_666 .
O11 Li2 Li3 N1 94.90(16) . .
O31 Li2 Li3 N1 32.4(2) . .
Cl1 Li2 Li3 N1 -72.19(12) . .
Li1 Li2 Li3 N1 154.25(15) . .
Li3 Li2 Li3 N1 -133.51(15) 7_666 .
O21 Li2 Li3 N2 102.7(2) 7_666 .
O11 Li2 Li3 N2 12.3(2) . .
O31 Li2 Li3 N2 -50.2(3) . .
Cl1 Li2 Li3 N2 -154.8(2) . .
Li1 Li2 Li3 N2 71.7(2) . .
Li3 Li2 Li3 N2 143.9(3) 7_666 .
O21 Li2 Li3 Cl1 5.74(12) 7_666 7_666
O11 Li2 Li3 Cl1 -84.67(14) . 7_666
O31 Li2 Li3 Cl1 -147.19(18) . 7_666
Cl1 Li2 Li3 Cl1 108.23(10) . 7_666
Li1 Li2 Li3 Cl1 -25.33(10) . 7_666
Li3 Li2 Li3 Cl1 46.92(8) 7_666 7_666
O21 Li2 Li3 C11 113.84(13) 7_666 .
O11 Li2 Li3 C11 23.42(10) . .
O31 Li2 Li3 C11 -39.09(18) . .
Cl1 Li2 Li3 C11 -143.67(12) . .
Li1 Li2 Li3 C11 82.77(12) . .
Li3 Li2 Li3 C11 155.02(14) 7_666 .
O21 Li2 Li3 Li1 31.06(11) 7_666 .
O11 Li2 Li3 Li1 -59.35(14) . .
O31 Li2 Li3 Li1 -121.9(2) . .
Cl1 Li2 Li3 Li1 133.56(14) . .
Li3 Li2 Li3 Li1 72.25(12) 7_666 .
O21 Li2 Li3 Li2 -41.18(10) 7_666 7_666
O11 Li2 Li3 Li2 -131.59(18) . 7_666
O31 Li2 Li3 Li2 165.9(2) . 7_666
Cl1 Li2 Li3 Li2 61.31(9) . 7_666
Li1 Li2 Li3 Li2 -72.25(12) . 7_666
Li3 Li2 Li3 Li2 0.0 7_666 7_666
O21 Li2 Li3 Li1 -83.82(12) 7_666 7_666
O11 Li2 Li3 Li1 -174.23(17) . 7_666
O31 Li2 Li3 Li1 123.3(2) . 7_666
Cl1 Li2 Li3 Li1 18.68(8) . 7_666
Li1 Li2 Li3 Li1 -114.88(11) . 7_666
Li3 Li2 Li3 Li1 -42.63(8) 7_666 7_666
O21 Li2 Cl1 Li1 69.99(14) 7_666 7_666
O11 Li2 Cl1 Li1 -35.39(19) . 7_666
O31 Li2 Cl1 Li1 -161.06(11) . 7_666
Li1 Li2 Cl1 Li1 22.7(2) . 7_666
Li3 Li2 Cl1 Li1 62.02(11) 7_666 7_666
O11 Li2 Cl1 Li3 -97.40(17) . 7_666
O31 Li2 Cl1 Li3 136.92(13) . 7_666
Li1 Li2 Cl1 Li3 -39.35(15) . 7_666
Li3 Li2 Cl1 Li3 -89.01(10) . 7_666
O411 Li1 O11 C11 3.3(6) . .
O21 Li1 O11 C11 -122.19(16) 7_666 .
O41 Li1 O11 C11 -0.6(3) . .
Cl1 Li1 O11 C11 117.52(15) 7_666 .
Li2 Li1 O11 C11 -119.92(17) . .
C21 Li1 O11 C11 -100.85(18) 7_666 .
Li3 Li1 O11 C11 126.80(19) . .
Li3 Li1 O11 C11 -154.26(13) 7_666 .
O411 Li1 O11 Li2 123.2(6) . .
O21 Li1 O11 Li2 -2.27(13) 7_666 .
O41 Li1 O11 Li2 119.3(3) . .
Cl1 Li1 O11 Li2 -122.56(14) 7_666 .
C21 Li1 O11 Li2 19.06(14) 7_666 .
Li3 Li1 O11 Li2 -113.29(14) . .
Li3 Li1 O11 Li2 -34.35(12) 7_666 .
O411 Li1 O11 Li3 -123.5(6) . .
O21 Li1 O11 Li3 111.01(14) 7_666 .
O41 Li1 O11 Li3 -127.4(3) . .
Cl1 Li1 O11 Li3 -9.27(15) 7_666 .
Li2 Li1 O11 Li3 113.29(14) . .
C21 Li1 O11 Li3 132.35(14) 7_666 .
Li3 Li1 O11 Li3 78.94(13) 7_666 .
O21 Li2 O11 C11 134.71(13) 7_666 .
O31 Li2 O11 C11 3.8(2) . .
Cl1 Li2 O11 C11 -116.49(17) . .
Li1 Li2 O11 C11 132.41(15) . .
Li3 Li2 O11 C11 175.24(12) 7_666 .
Li3 Li2 O11 C11 -131.77(18) . .
O21 Li2 O11 Li1 2.30(13) 7_666 .
O31 Li2 O11 Li1 -128.63(16) . .
Cl1 Li2 O11 Li1 111.10(17) . .
Li3 Li2 O11 Li1 42.83(14) 7_666 .
Li3 Li2 O11 Li1 95.82(15) . .
O21 Li2 O11 Li3 -93.52(15) 7_666 .
O31 Li2 O11 Li3 135.56(15) . .
Cl1 Li2 O11 Li3 15.3(2) . .
Li1 Li2 O11 Li3 -95.82(15) . .
Li3 Li2 O11 Li3 -52.98(19) 7_666 .
O21 Li3 O11 C11 145.50(19) . .
N1 Li3 O11 C11 46.32(17) . .
N2 Li3 O11 C11 -38.01(18) . .
Cl1 Li3 O11 C11 -131.19(12) 7_666 .
Li1 Li3 O11 C11 -138.78(17) . .
Li2 Li3 O11 C11 -172.33(13) 7_666 .
Li2 Li3 O11 C11 133.91(18) . .
Li1 Li3 O11 C11 139.33(12) 7_666 .
O21 Li3 O11 Li1 -75.7(2) . .
N1 Li3 O11 Li1 -174.90(13) . .
N2 Li3 O11 Li1 100.77(16) . .
Cl1 Li3 O11 Li1 7.59(13) 7_666 .
C11 Li3 O11 Li1 138.78(17) . .
Li2 Li3 O11 Li1 -33.55(17) 7_666 .
Li2 Li3 O11 Li1 -87.31(15) . .
Li1 Li3 O11 Li1 -81.89(14) 7_666 .
O21 Li3 O11 Li2 11.6(3) . .
N1 Li3 O11 Li2 -87.59(15) . .
N2 Li3 O11 Li2 -171.92(14) . .
Cl1 Li3 O11 Li2 94.90(13) 7_666 .
C11 Li3 O11 Li2 -133.91(18) . .
Li1 Li3 O11 Li2 87.31(15) . .
Li2 Li3 O11 Li2 53.8(2) 7_666 .
Li1 Li3 O11 Li2 5.42(16) 7_666 .
O11 Li3 O21 C21 -144.82(19) . .
N1 Li3 O21 C21 -44.79(16) . .
N2 Li3 O21 C21 39.0(2) . .
Cl1 Li3 O21 C21 131.24(12) 7_666 .
C11 Li3 O21 C21 -114.9(3) . .
Li1 Li3 O21 C21 172.48(13) . .
Li2 Li3 O21 C21 139.78(16) 7_666 .
Li2 Li3 O21 C21 -138.52(12) . .
Li1 Li3 O21 C21 -132.95(19) 7_666 .
O11 Li3 O21 Li2 75.4(2) . 7_666
N1 Li3 O21 Li2 175.43(12) . 7_666
N2 Li3 O21 Li2 -100.76(17) . 7_666
Cl1 Li3 O21 Li2 -8.53(11) 7_666 7_666
C11 Li3 O21 Li2 105.3(3) . 7_666
Li1 Li3 O21 Li2 32.70(16) . 7_666
Li2 Li3 O21 Li2 81.70(14) . 7_666
Li1 Li3 O21 Li2 87.27(15) 7_666 7_666
O11 Li3 O21 Li1 -11.9(3) . 7_666
N1 Li3 O21 Li1 88.16(15) . 7_666
N2 Li3 O21 Li1 171.96(15) . 7_666
Cl1 Li3 O21 Li1 -95.81(13) 7_666 7_666
C11 Li3 O21 Li1 18.1(3) . 7_666
Li1 Li3 O21 Li1 -54.6(2) . 7_666
Li2 Li3 O21 Li1 -87.27(15) 7_666 7_666
Li2 Li3 O21 Li1 -5.57(17) . 7_666
O11 Li3 N1 C2 123.86(13) . .
O21 Li3 N1 C2 -7.43(15) . .
N2 Li3 N1 C2 -127.19(12) . .
Cl1 Li3 N1 C2 -95(2) 7_666 .
C11 Li3 N1 C2 143.24(11) . .
Li1 Li3 N1 C2 119.1(2) . .
Li2 Li3 N1 C2 -3.4(2) 7_666 .
Li2 Li3 N1 C2 91.19(13) . .
Li1 Li3 N1 C2 23.60(13) 7_666 .
O11 Li3 N1 C3 -115.25(13) . .
O21 Li3 N1 C3 113.47(13) . .
Li1 Li3 N1 C3 -120.0(2) . .
Li2 Li3 N1 C3 117.50(18) 7_666 .
Li2 Li3 N1 C3 -147.92(12) . .
Li1 Li3 N1 C3 144.49(11) 7_666 .
O11 Li3 N1 C1 6.29(16) . .
O21 Li3 N1 C1 -125.00(13) . .
N2 Li3 N1 C1 115.24(13) . .
Li1 Li3 N1 C1 1.6(2) . .
Li2 Li3 N1 C1 -120.96(18) 7_666 .
Li2 Li3 N1 C1 -26.38(14) . .
Li1 Li3 N1 C1 -93.97(13) 7_666 .
O11 Li3 N2 C6 -46.2(2) . .
O21 Li3 N2 C6 130.71(17) . .
N1 Li3 N2 C6 -139.37(14) . .
Li1 Li3 N2 C6 -2.90(19) . .
Li2 Li3 N2 C6 84.41(18) 7_666 .
Li2 Li3 N2 C6 -53.2(3) . .
Li1 Li3 N2 C6 139.1(3) 7_666 .
O11 Li3 N2 C5 -166.63(14) . .
O21 Li3 N2 C5 10.3(2) . .
N1 Li3 N2 C5 100.20(14) . .
Cl1 Li3 N2 C5 -77.68(14) 7_666 .
C11 Li3 N2 C5 177.37(12) . .
Li1 Li3 N2 C5 -123.32(15) . .
Li2 Li3 N2 C5 -36.02(19) 7_666 .
Li2 Li3 N2 C5 -173.6(2) . .
Li1 Li3 N2 C5 18.7(3) 7_666 .
O11 Li3 N2 C4 75.13(17) . .
O21 Li3 N2 C4 -107.95(17) . .
N1 Li3 N2 C4 -18.03(13) . .
Cl1 Li3 N2 C4 164.08(11) 7_666 .
C11 Li3 N2 C4 59.14(13) . .
Li1 Li3 N2 C4 118.44(14) . .
Li2 Li3 N2 C4 -154.26(13) 7_666 .
Li2 Li3 N2 C4 68.1(2) . .
Li1 Li3 N2 C4 -99.5(3) 7_666 .
C2 N1 C1 C12 -173.05(13) . .
C3 N1 C1 C12 64.02(18) . .
Li3 N1 C1 C12 -54.86(17) . .
C3 N1 C2 C22 -64.15(18) . .
C1 N1 C2 C22 171.99(13) . .
Li3 N1 C2 C22 55.12(17) . .
C2 N1 C3 C4 150.20(14) . .
C1 N1 C3 C4 -88.21(17) . .
Li3 N1 C3 C4 30.18(18) . .
C6 N2 C4 C3 163.96(14) . .
C5 N2 C4 C3 -75.41(18) . .
Li3 N2 C4 C3 39.74(17) . .
N1 C3 C4 N2 -49.32(18) . .
Li1 O11 C11 C16 1.9(2) . .
Li2 O11 C11 C16 -104.05(18) . .
Li3 O11 C11 C16 123.24(17) . .
Li1 O11 C11 C12 -178.39(15) . .
Li2 O11 C11 C12 75.63(18) . .
Li3 O11 C11 C12 -57.09(19) . .
Li1 O11 C11 Li3 -121.3(2) . .
Li2 O11 C11 Li3 132.71(18) . .
O21 Li3 C11 O11 -58.0(3) . .
N1 Li3 C11 O11 -132.36(17) . .
N2 Li3 C11 O11 144.46(18) . .
Cl1 Li3 C11 O11 51.13(13) 7_666 .
Li1 Li3 C11 O11 28.85(13) . .
Li2 Li3 C11 O11 10.70(18) 7_666 .
Li2 Li3 C11 O11 -28.65(12) . .
Li1 Li3 C11 O11 -47.40(14) 7_666 .
O11 Li3 C11 C16 -89.8(2) . .
O21 Li3 C11 C16 -147.7(3) . .
N1 Li3 C11 C16 137.87(17) . .
N2 Li3 C11 C16 54.7(2) . .
Cl1 Li3 C11 C16 -38.6(2) 7_666 .
Li1 Li3 C11 C16 -60.93(18) . .
Li2 Li3 C11 C16 -79.1(3) 7_666 .
Li2 Li3 C11 C16 -118.43(19) . .
Li1 Li3 C11 C16 -137.17(17) 7_666 .
O11 Li3 C11 C12 134.05(18) . .
O21 Li3 C11 C12 76.1(3) . .
N1 Li3 C11 C12 1.70(12) . .
N2 Li3 C11 C12 -81.48(13) . .
Cl1 Li3 C11 C12 -174.82(12) 7_666 .
Li1 Li3 C11 C12 162.90(14) . .
Li2 Li3 C11 C12 144.8(2) 7_666 .
Li2 Li3 C11 C12 105.40(13) . .
Li1 Li3 C11 C12 86.66(15) 7_666 .
O11 C11 C12 C13 -177.71(14) . .
C16 C11 C12 C13 2.0(2) . .
Li3 C11 C12 C13 148.19(14) . .
O11 C11 C12 C1 3.0(2) . .
C16 C11 C12 C1 -177.36(14) . .
Li3 C11 C12 C1 -31.15(16) . .
N1 C1 C12 C13 -115.57(17) . .
N1 C1 C12 C11 63.75(19) . .
C11 C12 C13 C14 -1.0(2) . .
C1 C12 C13 C14 178.36(15) . .
C12 C13 C14 C15 -0.8(2) . .
C12 C13 C14 C17 -179.78(17) . .
C13 C14 C15 C16 1.6(3) . .
C17 C14 C15 C16 -179.46(18) . .
C14 C15 C16 C11 -0.5(3) . .
O11 C11 C16 C15 178.43(15) . .
C12 C11 C16 C15 -1.3(2) . .
Li3 C11 C16 C15 -130.35(18) . .
Li2 O21 C21 C22 178.59(17) 7_666 .
Li1 O21 C21 C22 -81.3(2) 7_666 .
Li3 O21 C21 C22 54.2(2) . .
Li2 O21 C21 C26 -1.8(3) 7_666 .
Li1 O21 C21 C26 98.25(19) 7_666 .
Li3 O21 C21 C26 -126.24(18) . .
Li2 O21 C21 Li1 -100.1(2) 7_666 7_666
Li3 O21 C21 Li1 135.51(18) . 7_666
O21 C21 C22 C23 179.30(16) . .
C26 C21 C22 C23 -0.3(3) . .
Li1 C21 C22 C23 135.83(16) 7_666 .
O21 C21 C22 C2 0.5(3) . .
C26 C21 C22 C2 -179.15(16) . .
Li1 C21 C22 C2 -43.02(19) 7_666 .
N1 C2 C22 C23 116.84(18) . .
N1 C2 C22 C21 -64.3(2) . .
C21 C22 C23 C24 0.4(3) . .
C2 C22 C23 C24 179.19(17) . .
C22 C23 C24 C25 -0.2(3) . .
C22 C23 C24 C27 179.04(17) . .
C23 C24 C25 C26 0.0(3) . .
C27 C24 C25 C26 -179.28(18) . .
C24 C25 C26 C21 0.1(3) . .
O21 C21 C26 C25 -179.52(17) . .
C22 C21 C26 C25 0.1(3) . .
Li1 C21 C26 C25 -131.53(18) 7_666 .
O21 Li2 O31 C31 -78.0(2) 7_666 .
O11 Li2 O31 C31 36.7(2) . .
Cl1 Li2 O31 C31 168.55(12) . .
Li1 Li2 O31 C31 -15.6(3) . .
Li3 Li2 O31 C31 -131.7(2) 7_666 .
Li3 Li2 O31 C31 68.9(2) . .
O21 Li2 O31 C34 81.2(2) 7_666 .
O11 Li2 O31 C34 -163.99(14) . .
Cl1 Li2 O31 C34 -32.17(18) . .
Li1 Li2 O31 C34 143.67(19) . .
Li3 Li2 O31 C34 27.6(3) 7_666 .
Li3 Li2 O31 C34 -131.85(19) . .
C34 O31 C31 C32 -14.18(19) . .
Li2 O31 C31 C32 147.00(16) . .
O31 C31 C32 C33 32.05(19) . .
C31 C32 C33 C34 -37.19(19) . .
C31 O31 C34 C33 -9.93(19) . .
Li2 O31 C34 C33 -172.40(15) . .
C32 C33 C34 O31 29.65(19) . .
O11 Li1 O41 C44 131.6(5) . .
O411 Li1 O41 C44 111(4) . .
O21 Li1 O41 C44 -113.1(5) 7_666 .
Cl1 Li1 O41 C44 13.2(6) 7_666 .
Li2 Li1 O41 C44 -163.0(4) . .
C21 Li1 O41 C44 -114.4(5) 7_666 .
Li3 Li1 O41 C44 73.0(7) . .
Li3 Li1 O41 C44 -82.6(5) 7_666 .
O11 Li1 O41 C41 -60.2(7) . .
O411 Li1 O41 C41 -81(4) . .
O21 Li1 O41 C41 55.1(7) 7_666 .
Cl1 Li1 O41 C41 -178.6(6) 7_666 .
Li2 Li1 O41 C41 5.3(9) . .
C21 Li1 O41 C41 53.8(6) 7_666 .
Li3 Li1 O41 C41 -118.8(5) . .
Li3 Li1 O41 C41 85.6(7) 7_666 .
C44 O41 C41 C42 -26.1(6) . .
Li1 O41 C41 C42 164.4(5) . .
O41 C41 C42 C43 28.5(5) . .
C41 C42 C43 C44 -19.5(6) . .
C42 C43 C44 O41 3.3(7) . .
C41 O41 C44 C43 15.4(7) . .
Li1 O41 C44 C43 -173.5(5) . .
O11 Li1 O411 C441 85.8(17) . .
O21 Li1 O411 C441 -159.7(13) 7_666 .
O41 Li1 O411 C441 -112(5) . .
Cl1 Li1 O411 C441 -28.1(18) 7_666 .
Li2 Li1 O411 C441 144.1(12) . .
C21 Li1 O411 C441 -157.6(17) 7_666 .
Li3 Li1 O411 C441 36(2) . .
Li3 Li1 O411 C441 -128.6(13) 7_666 .
O11 Li1 O411 C411 -97(2) . .
O21 Li1 O411 C411 17(2) 7_666 .
O41 Li1 O411 C411 65(3) . .
Cl1 Li1 O411 C411 149(2) 7_666 .
Li2 Li1 O411 C411 -39(3) . .
C21 Li1 O411 C411 20(2) 7_666 .
Li3 Li1 O411 C411 -147.3(18) . .
Li3 Li1 O411 C411 49(3) 7_666 .
C441 O411 C411 C421 -20(3) . .
Li1 O411 C411 C421 163.0(16) . .
O411 C411 C421 C431 31(2) . .
C411 C421 C431 C441 -32.6(18) . .
C411 O411 C441 C431 -1(2) . .
Li1 O411 C441 C431 176.9(13) . .
C421 C431 C441 O411 19.7(17) . .
O51 C51 C53 C52 -83.8(17) . .
O51 C51 C52 C53 107.6(16) . .
